data_7211214
loop_
_publ_author_name
'Kirby, Isabelle L.'
'Pitak, Mateusz B.'
'Wenzel, Marco'
'Wilson, Claire'
'Sparkes, Hazel A.'
'Coles, Simon J.'
'Gale, Philip A.'

_publ_section_title
;
 Systematic structural analysis of a series of anion receptor complexes
;
_journal_issue 44
_journal_name_full CrystEngComm
_journal_page_first 9003
_journal_paper_doi 10.1039/c3ce41503a
_journal_volume 15
_journal_year 2013
_chemical_formula_moiety 'C13 H10 N4 O5, C4 H12 N, Cl'
_chemical_formula_sum 'C17 H22 Cl N5 O5'
_chemical_formula_weight 411.84
_chemical_name_systematic
;
 1,3-bis(3-nitrophenyl)urea with tetramethylammonium chloride
;
_space_group_IT_number 33
_symmetry_cell_setting orthorhombic
_symmetry_space_group_name_Hall 'P 2c -2n'
_symmetry_space_group_name_H-M 'P n a 21'
_atom_sites_solution_hydrogens isomor
_atom_sites_solution_primary isomor
_atom_sites_solution_secondary isomor
_audit_creation_method SHELXL-97
_cell_angle_alpha 90.00
_cell_angle_beta 90.00
_cell_angle_gamma 90.00
_cell_formula_units_Z 4
_cell_length_a 6.812(3)
_cell_length_b 14.403(5)
_cell_length_c 19.790(7)
_cell_measurement_temperature 100(2)
_cell_volume 1941.7(13)
_computing_cell_refinement 'SXD2001 (Gutmann, 2005)'
_computing_data_collection 'SXD2001 (Gutmann, 2005)'
_computing_data_reduction 'SXD2001 (Gutmann, 2005)'
_computing_structure_refinement 'SHELXL-97 (Sheldrick, 2008)'
_computing_structure_solution n/a
_diffrn_ambient_temperature 100(2)
_diffrn_measured_fraction_theta_full 0.027
_diffrn_measured_fraction_theta_max 0.027
_diffrn_measurement_device_type 'SXD beamline'
_diffrn_measurement_method 'time-of-flight Laue diffraction'
_diffrn_radiation_probe neutron
_diffrn_radiation_source 'ISIS neutron spallation source'
_diffrn_radiation_type neutron
_diffrn_radiation_wavelength 0.48-7.0
_diffrn_reflns_av_R_equivalents 0.0000
_diffrn_reflns_av_sigmaI/netI 0.0757
_diffrn_reflns_limit_h_max 10
_diffrn_reflns_limit_h_min -6
_diffrn_reflns_limit_k_max 30
_diffrn_reflns_limit_k_min -31
_diffrn_reflns_limit_l_max 36
_diffrn_reflns_limit_l_min -40
_diffrn_reflns_number 8718
_diffrn_reflns_theta_full 84.57
_diffrn_reflns_theta_max 84.57
_diffrn_reflns_theta_min 8.50
_exptl_absorpt_coefficient_mu 0.160
_exptl_absorpt_correction_type numerical
_exptl_absorpt_process_details
;
Gaussian integration method applied thought SXD-2001 program
;
_exptl_crystal_colour yellow
_exptl_crystal_density_diffrn 1.409
_exptl_crystal_density_method 'not measured'
_exptl_crystal_description block
_exptl_crystal_F_000 464
_exptl_crystal_size_max 7.0
_exptl_crystal_size_mid 1.0
_exptl_crystal_size_min 0.8
_refine_diff_density_max 1.410
_refine_diff_density_min -1.473
_refine_diff_density_rms 0.307
_refine_ls_abs_structure_details 'Flack H D (1983), Acta Cryst. A39, 876-881'
_refine_ls_abs_structure_Flack 10(10)
_refine_ls_extinction_method none
_refine_ls_goodness_of_fit_ref 1.049
_refine_ls_hydrogen_treatment refall
_refine_ls_matrix_type full
_refine_ls_number_parameters 457
_refine_ls_number_reflns 8718
_refine_ls_number_restraints 1
_refine_ls_restrained_S_all 1.048
_refine_ls_R_factor_all 0.0695
_refine_ls_R_factor_gt 0.0695
_refine_ls_shift/su_max 0.000
_refine_ls_shift/su_mean 0.000
_refine_ls_structure_factor_coef Fsqd
_refine_ls_weighting_details 'calc w=1/[\s^2^(Fo^2^)+(0.1123P)^2^+59.9981P] where P=(Fo^2^+2Fc^2^)/3'
_refine_ls_weighting_scheme calc
_refine_ls_wR_factor_gt 0.1783
_refine_ls_wR_factor_ref 0.1783
_reflns_number_gt 8718
_reflns_number_total 8718
_reflns_threshold_expression >2\s(I)
_cod_data_source_file c3ce41503a.txt
_cod_data_source_block shelx003
_cod_depositor_comments
;
The following automatic conversions were performed:

'_symmetry_cell_setting' value 'Orthorhombic' changed to
'orthorhombic' according to
/home/saulius/struct/CIF-dictionaries/cif_core.dic dictionary named
'cif_core.dic' version 2.4.2 from 2011-04-26.

Automatic conversion script
Id: cif_fix_values 1891 2012-01-12 08:04:46Z andrius 
;
_cod_original_cell_volume 1941.5(12)
_cod_original_sg_symbol_H-M Pna21
_cod_database_code 7211214

loop_
_symmetry_equiv_pos_as_xyz
'x, y, z'
'-x, -y, z+1/2'
'-x+1/2, y+1/2, z+1/2'
'x+1/2, -y+1/2, z'

loop_
_atom_site_label
_atom_site_type_symbol
_atom_site_fract_x
_atom_site_fract_y
_atom_site_fract_z
_atom_site_U_iso_or_equiv
_atom_site_adp_type
_atom_site_occupancy
_atom_site_symmetry_multiplicity
_atom_site_calc_flag
C1 C 0.8773(8) 0.8816(2) 0.27977(16) 0.0135(9) Uani 1 1 d
C2 C 0.8319(7) 0.8829(2) 0.34855(17) 0.0136(10) Uani 1 1 d
C3 C 0.8122(7) 0.8002(2) 0.38425(16) 0.0128(9) Uani 1 1 d
C4 C 0.8355(6) 0.7138(2) 0.35165(14) 0.0087(8) Uani 1 1 d
C5 C 0.8818(7) 0.7120(2) 0.28307(14) 0.0102(8) Uani 1 1 d
C6 C 0.9028(7) 0.7955(2) 0.24932(15) 0.0122(8) Uani 1 1 d
C7 C 0.8272(7) 0.5440(2) 0.37229(15) 0.0099(9) Uani 1 1 d
C8 C 0.7815(7) 0.3883(2) 0.42335(16) 0.0095(8) Uani 1 1 d
C9 C 0.7362(7) 0.3435(2) 0.48440(17) 0.0131(10) Uani 1 1 d
C10 C 0.7369(7) 0.2469(2) 0.48870(17) 0.0125(10) Uani 1 1 d
C11 C 0.7837(7) 0.1930(2) 0.43238(17) 0.0142(9) Uani 1 1 d
C12 C 0.8286(7) 0.2394(2) 0.37334(16) 0.0108(9) Uani 1 1 d
C13 C 0.8317(7) 0.3360(2) 0.36712(15) 0.0099(9) Uani 1 1 d
C14 C 0.8791(10) 0.4985(3) 0.0827(2) 0.0238(12) Uani 1 1 d
C15 C 0.7139(8) 0.4287(3) 0.1784(2) 0.0196(10) Uani 1 1 d
C16 C 0.8986(9) 0.3318(2) 0.10077(19) 0.0193(10) Uani 1 1 d
C17 C 1.0716(8) 0.4368(3) 0.1771(2) 0.0232(11) Uani 1 1 d
Cl1 Cl 0.5998(5) 0.61543(17) 0.53480(10) 0.0143(6) Uani 1 1 d
N1 N 0.9537(5) 0.79273(17) 0.17750(11) 0.0158(7) Uani 1 1 d
N2 N 0.8103(5) 0.63519(16) 0.39175(11) 0.0109(6) Uani 1 1 d
N3 N 0.7769(5) 0.48473(15) 0.42378(12) 0.0136(7) Uani 1 1 d
N4 N 0.8753(5) 0.18500(16) 0.31276(12) 0.0140(6) Uani 1 1 d
N5 N 0.8909(5) 0.42444(17) 0.13485(11) 0.0118(6) Uani 1 1 d
O1 O 0.8862(9) 0.5192(2) 0.31667(18) 0.0130(10) Uani 1 1 d
O2 O 0.9826(10) 0.7176(3) 0.1511(2) 0.0252(14) Uani 1 1 d
O3 O 0.9700(11) 0.8667(3) 0.1471(2) 0.0332(18) Uani 1 1 d
O4 O 0.8607(10) 0.1008(2) 0.3151(2) 0.0231(13) Uani 1 1 d
O5 O 0.9316(10) 0.2264(3) 0.26206(19) 0.0234(15) Uani 1 1 d
H1 H 0.8952(18) 0.9454(5) 0.2522(4) 0.035(3) Uani 1 1 d
H2 H 0.8182(18) 0.9474(6) 0.3740(5) 0.035(2) Uani 1 1 d
H2A H 0.7482(14) 0.6455(4) 0.4387(3) 0.023(2) Uani 1 1 d
H3 H 0.7853(16) 0.8021(5) 0.4385(4) 0.028(2) Uani 1 1 d
H3A H 0.7130(16) 0.5156(5) 0.4650(3) 0.023(2) Uani 1 1 d
H5 H 0.9018(17) 0.6457(5) 0.2573(3) 0.026(2) Uani 1 1 d
H9 H 0.6966(17) 0.3835(5) 0.5282(4) 0.032(2) Uani 1 1 d
H10 H 0.6989(17) 0.2140(6) 0.5366(4) 0.033(2) Uani 1 1 d
H11 H 0.7828(17) 0.1182(5) 0.4338(4) 0.032(2) Uani 1 1 d
H13 H 0.8732(17) 0.3680(5) 0.3203(3) 0.027(2) Uani 1 1 d
H14A H 0.881(2) 0.5647(6) 0.1079(5) 0.055(4) Uani 1 1 d
H14B H 0.7442(18) 0.4875(7) 0.0539(5) 0.040(3) Uani 1 1 d
H14C H 1.008(2) 0.4911(8) 0.0496(5) 0.047(3) Uani 1 1 d
H15A H 0.7243(18) 0.3720(7) 0.2156(4) 0.044(3) Uani 1 1 d
H15B H 0.5862(17) 0.4224(7) 0.1466(4) 0.035(2) Uani 1 1 d
H15C H 0.7129(19) 0.4939(7) 0.2050(5) 0.045(3) Uani 1 1 d
H16A H 1.0269(18) 0.3292(6) 0.0691(5) 0.038(3) Uani 1 1 d
H16B H 0.7651(19) 0.3234(6) 0.0706(5) 0.041(3) Uani 1 1 d
H16C H 0.908(2) 0.2796(6) 0.1397(5) 0.041(3) Uani 1 1 d
H17A H 1.2006(18) 0.4336(7) 0.1436(5) 0.040(3) Uani 1 1 d
H17B H 1.079(2) 0.3835(8) 0.2127(5) 0.053(3) Uani 1 1 d
H17C H 1.066(2) 0.5046(7) 0.2011(5) 0.053(3) Uani 1 1 d

loop_
_atom_site_aniso_label
_atom_site_aniso_U_11
_atom_site_aniso_U_22
_atom_site_aniso_U_33
_atom_site_aniso_U_23
_atom_site_aniso_U_13
_atom_site_aniso_U_12
C1 0.020(3) 0.0059(14) 0.0150(13) 0.0022(11) -0.0051(16) -0.0012(17)
C2 0.020(3) 0.0072(15) 0.0132(13) -0.0003(11) 0.0007(15) 0.0015(16)
C3 0.018(3) 0.0089(15) 0.0116(12) -0.0019(12) -0.0017(15) -0.0028(16)
C4 0.012(3) 0.0065(13) 0.0078(11) -0.0006(11) -0.0015(13) 0.0040(15)
C5 0.014(3) 0.0065(13) 0.0101(12) 0.0006(11) -0.0004(15) 0.0005(17)
C6 0.017(3) 0.0100(15) 0.0095(11) 0.0021(11) -0.0016(14) 0.0018(18)
C7 0.017(3) 0.0071(13) 0.0056(10) -0.0018(10) 0.0002(15) -0.0003(14)
C8 0.011(3) 0.0090(14) 0.0085(11) -0.0024(11) 0.0016(14) -0.0009(15)
C9 0.021(3) 0.0090(16) 0.0090(12) 0.0017(11) -0.0004(15) -0.0016(15)
C10 0.015(3) 0.0108(16) 0.0116(13) 0.0052(11) 0.0032(16) 0.0017(15)
C11 0.020(3) 0.0114(15) 0.0107(12) 0.0050(11) 0.0000(15) -0.0030(16)
C12 0.015(3) 0.0064(14) 0.0110(12) 0.0003(10) -0.0001(16) 0.0000(15)
C13 0.014(3) 0.0085(15) 0.0072(11) 0.0008(10) -0.0003(14) 0.0021(15)
C14 0.034(4) 0.0161(19) 0.0215(18) 0.0049(14) 0.001(3) -0.0017(19)
C15 0.015(3) 0.031(2) 0.0133(13) 0.0008(15) 0.0038(19) -0.0013(19)
C16 0.025(3) 0.0095(16) 0.0239(17) -0.0059(13) -0.004(2) 0.0003(19)
C17 0.010(3) 0.041(3) 0.0192(16) -0.0161(19) 0.000(2) -0.001(2)
Cl1 0.020(2) 0.0156(11) 0.0076(8) -0.0034(8) 0.0029(11) 0.0012(12)
N1 0.025(2) 0.0129(11) 0.0094(8) 0.0021(9) 0.0015(11) -0.0033(12)
N2 0.018(2) 0.0068(9) 0.0074(8) -0.0021(7) 0.0017(10) 0.0001(10)
N3 0.027(2) 0.0046(9) 0.0092(9) 0.0004(8) 0.0030(12) 0.0012(11)
N4 0.020(2) 0.0085(10) 0.0135(9) -0.0023(8) -0.0016(12) 0.0021(12)
N5 0.0104(19) 0.0144(11) 0.0104(9) -0.0027(7) -0.0012(11) -0.0016(12)
O1 0.024(3) 0.0070(14) 0.0077(12) -0.0021(13) 0.0077(19) 0.0010(18)
O2 0.051(5) 0.013(2) 0.0113(16) -0.0018(14) 0.000(2) -0.001(2)
O3 0.065(6) 0.019(2) 0.0156(18) 0.0086(15) 0.004(2) -0.011(3)
O4 0.039(4) 0.0059(16) 0.0243(18) -0.0021(16) 0.000(2) -0.004(2)
O5 0.048(5) 0.0090(18) 0.0129(17) -0.0048(13) 0.002(2) 0.006(2)
H1 0.059(9) 0.009(3) 0.037(4) 0.008(3) 0.004(5) -0.006(4)
H2 0.049(8) 0.018(4) 0.038(4) -0.003(3) -0.001(5) 0.002(4)
H2A 0.038(7) 0.015(3) 0.017(3) -0.005(2) 0.016(3) 0.003(3)
H3 0.043(7) 0.017(3) 0.024(3) -0.004(3) 0.006(4) 0.005(4)
H3A 0.037(7) 0.018(3) 0.015(3) -0.002(2) 0.003(3) 0.004(4)
H5 0.041(7) 0.017(3) 0.020(3) -0.003(2) 0.006(4) 0.002(4)
H9 0.052(8) 0.022(3) 0.023(3) 0.004(3) 0.012(4) 0.000(4)
H10 0.051(8) 0.028(4) 0.018(3) 0.001(3) 0.004(4) 0.000(5)
H11 0.050(8) 0.013(3) 0.033(4) 0.005(3) 0.007(4) -0.003(4)
H13 0.044(7) 0.021(3) 0.017(3) 0.005(3) 0.011(4) -0.004(4)
H14A 0.088(12) 0.018(4) 0.058(6) -0.003(4) 0.007(7) -0.005(5)
H14B 0.034(9) 0.046(5) 0.039(5) 0.017(4) -0.018(5) -0.003(5)
H14C 0.043(9) 0.059(6) 0.040(5) 0.019(4) 0.016(6) -0.009(6)
H15A 0.030(8) 0.071(6) 0.032(4) 0.028(4) 0.006(4) 0.001(5)
H15B 0.024(7) 0.058(5) 0.022(3) -0.008(3) -0.005(4) -0.002(5)
H15C 0.041(9) 0.059(6) 0.037(4) -0.031(4) 0.005(5) -0.004(5)
H16A 0.035(8) 0.039(5) 0.041(4) -0.015(4) 0.014(5) 0.006(5)
H16B 0.053(10) 0.035(5) 0.035(4) -0.015(3) -0.015(5) -0.003(5)
H16C 0.046(9) 0.030(4) 0.048(5) 0.016(4) 0.003(5) 0.001(5)
H17A 0.020(8) 0.062(6) 0.039(5) -0.011(4) 0.006(5) 0.006(5)
H17B 0.042(10) 0.074(7) 0.044(5) 0.005(6) -0.009(5) -0.007(7)
H17C 0.047(10) 0.058(6) 0.054(6) -0.039(5) -0.009(6) -0.004(6)

loop_
_atom_type_symbol
_atom_type_description
_atom_type_scat_dispersion_real
_atom_type_scat_dispersion_imag
_atom_type_scat_source
C C 0.0000 0.0000 'International Tables Vol C Tables 4.2.6.8 and 6.1.1.4'
H H 0.0000 0.0000 'International Tables Vol C Tables 4.2.6.8 and 6.1.1.4'
Cl Cl 0.0000 0.0000 'International Tables Vol C Tables 4.2.6.8 and 6.1.1.4'
N N 0.0000 0.0000 'International Tables Vol C Tables 4.2.6.8 and 6.1.1.4'
O O 0.0000 0.0000 'International Tables Vol C Tables 4.2.6.8 and 6.1.1.4'

loop_
_geom_angle_atom_site_label_1
_geom_angle_atom_site_label_2
_geom_angle_atom_site_label_3
_geom_angle
C6 C1 C2 117.6(3)
C6 C1 H1 121.9(6)
C2 C1 H1 120.6(6)
C3 C2 C1 120.4(3)
C3 C2 H2 120.0(6)
C1 C2 H2 119.6(6)
C2 C3 C4 120.8(3)
C2 C3 H3 119.7(5)
C4 C3 H3 119.5(5)
N2 C4 C5 124.6(3)
N2 C4 C3 116.3(3)
C5 C4 C3 119.2(3)
C6 C5 C4 118.5(3)
C6 C5 H5 121.5(5)
C4 C5 H5 120.0(5)
C5 C6 C1 123.6(3)
C5 C6 N1 118.0(3)
C1 C6 N1 118.4(3)
O1 C7 N3 124.5(3)
O1 C7 N2 124.0(3)
N3 C7 N2 111.5(2)
C13 C8 N3 123.6(3)
C13 C8 C9 119.7(3)
N3 C8 C9 116.7(3)
C10 C9 C8 120.7(3)
C10 C9 H9 119.1(5)
C8 C9 H9 120.2(5)
C9 C10 C11 120.5(3)
C9 C10 H10 119.1(5)
C11 C10 H10 120.4(5)
C12 C11 C10 117.2(3)
C12 C11 H11 120.5(6)
C10 C11 H11 122.3(5)
C11 C12 C13 124.1(3)
C11 C12 N4 118.8(3)
C13 C12 N4 117.2(3)
C8 C13 C12 117.8(3)
C8 C13 H13 121.6(5)
C12 C13 H13 120.6(5)
N5 C14 H14A 108.3(6)
N5 C14 H14B 107.6(6)
H14A C14 H14B 112.2(11)
N5 C14 H14C 107.5(7)
H14A C14 H14C 110.7(11)
H14B C14 H14C 110.4(9)
N5 C15 H15A 107.8(7)
N5 C15 H15B 108.3(6)
H15A C15 H15B 112.4(9)
N5 C15 H15C 109.0(8)
H15A C15 H15C 108.6(9)
H15B C15 H15C 110.7(9)
N5 C16 H16A 108.7(6)
N5 C16 H16B 108.4(6)
H16A C16 H16B 110.7(8)
N5 C16 H16C 107.6(6)
H16A C16 H16C 110.0(10)
H16B C16 H16C 111.3(10)
N5 C17 H17A 108.3(6)
N5 C17 H17B 109.1(8)
H17A C17 H17B 109.8(11)
N5 C17 H17C 108.6(8)
H17A C17 H17C 109.3(10)
H17B C17 H17C 111.5(10)
O2 N1 O3 123.0(3)
O2 N1 C6 118.7(3)
O3 N1 C6 118.3(3)
C7 N2 C4 127.4(2)
C7 N2 H2A 115.2(4)
C4 N2 H2A 116.5(4)
C7 N3 C8 127.7(3)
C7 N3 H3A 115.2(4)
C8 N3 H3A 116.6(4)
O4 N4 O5 122.7(4)
O4 N4 C12 118.9(3)
O5 N4 C12 118.4(3)
C15 N5 C14 109.3(4)
C15 N5 C16 109.1(3)
C14 N5 C16 109.2(2)
C15 N5 C17 109.8(3)
C14 N5 C17 110.3(4)
C16 N5 C17 109.2(3)

loop_
_geom_bond_atom_site_label_1
_geom_bond_atom_site_label_2
_geom_bond_distance
C1 C6 1.389(5)
C1 C2 1.396(4)
C1 H1 1.076(8)
C2 C3 1.391(5)
C2 H2 1.061(9)
C3 C4 1.411(5)
C3 H3 1.089(8)
C4 N2 1.393(4)
C4 C5 1.394(4)
C5 C6 1.384(5)
C5 H5 1.090(8)
C6 N1 1.463(4)
C7 O1 1.225(5)
C7 N3 1.373(4)
C7 N2 1.373(4)
C8 C13 1.387(5)
C8 N3 1.389(4)
C8 C9 1.404(5)
C9 C10 1.394(5)
C9 H9 1.074(9)
C10 C11 1.395(5)
C10 H10 1.091(8)
C11 C12 1.381(5)
C11 H11 1.077(8)
C12 C13 1.397(5)
C12 N4 1.467(4)
C13 H13 1.072(7)
C14 N5 1.487(4)
C14 H14A 1.075(10)
C14 H14B 1.093(15)
C14 H14C 1.102(15)
C15 N5 1.484(6)
C15 H15A 1.101(9)
C15 H15B 1.077(12)
C15 H15C 1.078(10)
C16 N5 1.496(4)
C16 H16A 1.075(14)
C16 H16B 1.094(14)
C16 H16C 1.079(9)
C17 N5 1.498(6)
C17 H17A 1.102(13)
C17 H17B 1.043(14)
C17 H17C 1.088(10)
N1 O2 1.218(5)
N1 O3 1.228(5)
N2 H2A 1.032(6)
N3 H3A 1.027(8)
N4 O4 1.217(4)
N4 O5 1.229(5)

loop_
_geom_hbond_atom_site_label_D
_geom_hbond_atom_site_label_H
_geom_hbond_atom_site_label_A
_geom_hbond_distance_DH
_geom_hbond_distance_HA
_geom_hbond_distance_DA
_geom_hbond_angle_DHA
N2 H2A Cl1 1.032(6) 2.197(7) 3.186(4) 160.0(5)
N3 H3A Cl1 1.027(8) 2.137(7) 3.135(4) 163.4(6)
